data_7211986
loop_
_publ_author_name
'Wang, Hailong'
'Zhang, Daopeng'
'Sun, Daofeng'
'Chen, Yuting'
'Wang, Kang'
'Ni, Zhong-Hai'
'Tian, Laijin'
'Jiang, Jianzhuang'

_publ_section_title
;
 Diverse Ni(ii) MOFs constructed from asymmetric semi-rigid V-shaped
 multicarboxylate ligands: structures and magnetic properties
;
_journal_issue 4
_journal_name_full CrystEngComm
_journal_page_first 1096
_journal_paper_doi 10.1039/b917659d
_journal_volume 12
_journal_year 2010
_chemical_formula_sum 'C60 H50 N6 Ni3 O20'
_chemical_formula_weight 1351.17
_chemical_name_systematic
;
?
;
_space_group_IT_number 9
_symmetry_cell_setting monoclinic
_symmetry_space_group_name_Hall 'C -2yc'
_symmetry_space_group_name_H-M 'C 1 c 1'
_atom_sites_solution_hydrogens geom
_atom_sites_solution_primary direct
_atom_sites_solution_secondary difmap
_audit_creation_method SHELXL-97
_cell_angle_alpha 90.00
_cell_angle_beta 98.092(5)
_cell_angle_gamma 90.00
_cell_formula_units_Z 4
_cell_length_a 11.336(3)
_cell_length_b 19.518(6)
_cell_length_c 27.059(8)
_cell_measurement_reflns_used 2889
_cell_measurement_temperature 298(2)
_cell_measurement_theta_max 24.04
_cell_measurement_theta_min 2.22
_cell_volume 5927(3)
_computing_cell_refinement 'SAINT-Plus (Bruker, 2001)'
_computing_data_collection 'APEX2 (Bruker, 2004)'
_computing_data_reduction SAINT-Plus
_computing_molecular_graphics 'XP (Sheldrick, 1998)'
_computing_publication_material XP
_computing_structure_refinement 'SHELXL-97 (Sheldrick, 1997)'
_computing_structure_solution 'SHELXL-97 (Sheldrick, 1997)'
_diffrn_ambient_temperature 298(2)
_diffrn_detector_area_resol_mean 0
_diffrn_measured_fraction_theta_full 0.993
_diffrn_measured_fraction_theta_max 0.993
_diffrn_measurement_device_type 'Bruker P4'
_diffrn_measurement_method '\w scans'
_diffrn_radiation_monochromator graphite
_diffrn_radiation_source 'fine-focus sealed tube'
_diffrn_radiation_type MoK\a
_diffrn_radiation_wavelength 0.71073
_diffrn_reflns_av_R_equivalents 0.0623
_diffrn_reflns_av_sigmaI/netI 0.0964
_diffrn_reflns_limit_h_max 13
_diffrn_reflns_limit_h_min -13
_diffrn_reflns_limit_k_max 23
_diffrn_reflns_limit_k_min -22
_diffrn_reflns_limit_l_max 20
_diffrn_reflns_limit_l_min -32
_diffrn_reflns_number 14329
_diffrn_reflns_theta_full 25.00
_diffrn_reflns_theta_max 25.00
_diffrn_reflns_theta_min 1.52
_diffrn_standards_interval_count 0
_diffrn_standards_interval_time 0
_diffrn_standards_number 0
_exptl_absorpt_coefficient_mu 1.026
_exptl_absorpt_correction_T_max 0.9225
_exptl_absorpt_correction_T_min 0.8212
_exptl_absorpt_correction_type multi-scan
_exptl_absorpt_process_details '(SADABS; Sheldrick, 2003)'
_exptl_crystal_colour green
_exptl_crystal_density_diffrn 1.514
_exptl_crystal_density_method 'not measured'
_exptl_crystal_description block
_exptl_crystal_F_000 2776
_exptl_crystal_size_max 0.20
_exptl_crystal_size_mid 0.15
_exptl_crystal_size_min 0.08
_refine_diff_density_max 1.885
_refine_diff_density_min -0.728
_refine_diff_density_rms 0.153
_refine_ls_abs_structure_details 'Flack H D (1983), Acta Cryst. A39, 876-881'
_refine_ls_abs_structure_Flack 0.10(3)
_refine_ls_extinction_method none
_refine_ls_goodness_of_fit_ref 1.008
_refine_ls_hydrogen_treatment constr
_refine_ls_matrix_type full
_refine_ls_number_parameters 803
_refine_ls_number_reflns 7325
_refine_ls_number_restraints 47
_refine_ls_restrained_S_all 1.010
_refine_ls_R_factor_all 0.0904
_refine_ls_R_factor_gt 0.0768
_refine_ls_shift/su_max 0.000
_refine_ls_shift/su_mean 0.000
_refine_ls_structure_factor_coef Fsqd
_refine_ls_weighting_details 'calc w=1/[\s^2^(Fo^2^)+(0.1533P)^2^+0.0000P] where P=(Fo^2^+2Fc^2^)/3'
_refine_ls_weighting_scheme calc
_refine_ls_wR_factor_gt 0.1986
_refine_ls_wR_factor_ref 0.2094
_reflns_number_gt 6131
_reflns_number_total 7325
_reflns_threshold_expression >2sigma(I)
_cod_data_source_file b917659d.txt
_cod_data_source_block 73992019
_cod_original_cell_volume 5928(3)
_cod_original_sg_symbol_H-M 'C c'
_cod_database_code 7211986

loop_
_symmetry_equiv_pos_as_xyz
'x, y, z'
'x, -y, z+1/2'
'x+1/2, y+1/2, z'
'x+1/2, -y+1/2, z+1/2'

loop_
_atom_site_label
_atom_site_type_symbol
_atom_site_fract_x
_atom_site_fract_y
_atom_site_fract_z
_atom_site_U_iso_or_equiv
_atom_site_adp_type
_atom_site_occupancy
_atom_site_symmetry_multiplicity
_atom_site_calc_flag
_atom_site_refinement_flags
C1 C 0.3387(9) 1.0911(6) 0.3357(4) 0.033(3) Uani 1 1 d .
C2 C 0.2280(10) 0.9561(5) 0.3031(4) 0.031(2) Uani 1 1 d .
C3 C 0.3171(8) 1.0718(5) 0.2822(4) 0.024(2) Uani 1 1 d .
C4 C 0.3459(11) 1.1177(6) 0.2451(4) 0.038(3) Uani 1 1 d .
H4 H 0.3812 1.1595 0.2547 0.045 Uiso 1 1 calc R
C5 C 0.3235(13) 1.1021(6) 0.1976(4) 0.045(3) Uani 1 1 d .
H5 H 0.3438 1.1334 0.1743 0.054 Uiso 1 1 calc R
C6 C 0.2709(12) 1.0408(6) 0.1810(4) 0.042(3) Uani 1 1 d .
H6 H 0.2562 1.0304 0.1471 0.050 Uiso 1 1 calc R
C7 C 0.2409(10) 0.9957(5) 0.2165(4) 0.032(2) Uani 1 1 d .
C8 C 0.2644(8) 1.0092(5) 0.2672(4) 0.022(2) Uani 1 1 d .
C9 C 0.0963(9) 0.9302(5) 0.1626(4) 0.031(2) Uani 1 1 d .
C10 C -0.0167(14) 0.9405(7) 0.1737(6) 0.057(4) Uani 1 1 d .
H10 H -0.0294 0.9508 0.2061 0.069 Uiso 1 1 calc R
C11 C -0.1111(14) 0.9353(8) 0.1356(6) 0.060(4) Uani 1 1 d U
H11 H -0.1883 0.9414 0.1428 0.072 Uiso 1 1 calc R
C12 C -0.0941(13) 0.9216(8) 0.0888(7) 0.065(4) Uani 1 1 d .
H12 H -0.1587 0.9173 0.0636 0.078 Uiso 1 1 calc R
C13 C 0.0246(10) 0.9137(6) 0.0779(5) 0.040(3) Uani 1 1 d .
H13 H 0.0381 0.9068 0.0452 0.048 Uiso 1 1 calc R
C14 C 0.1187(11) 0.9164(6) 0.1155(4) 0.035(3) Uani 1 1 d .
C15 C 0.2426(9) 0.9071(5) 0.1019(4) 0.029(2) Uani 1 1 d .
C16 C 0.4648(11) 0.7049(5) 0.0180(4) 0.031(2) Uani 1 1 d .
C17 C 0.4221(11) 0.6453(6) -0.0074(4) 0.038(3) Uani 1 1 d .
C18 C 0.4755(16) 0.5823(7) 0.0088(6) 0.064(5) Uani 1 1 d .
H18 H 0.4486 0.5419 -0.0074 0.077 Uiso 1 1 calc R
C19 C 0.5626(16) 0.5800(6) 0.0462(5) 0.064(5) Uani 1 1 d .
H19 H 0.5968 0.5377 0.0554 0.077 Uiso 1 1 calc R
C20 C 0.6053(12) 0.6368(6) 0.0724(5) 0.042(3) Uani 1 1 d .
H20 H 0.6673 0.6342 0.0988 0.050 Uiso 1 1 calc R
C21 C 0.5505(9) 0.6990(5) 0.0574(4) 0.028(2) Uani 1 1 d .
C22 C 0.4114(9) 0.7758(5) 0.0013(4) 0.027(2) Uani 1 1 d .
C23 C 0.3227(13) 0.6446(6) -0.0513(4) 0.042(3) Uani 1 1 d .
C24 C 0.7062(9) 0.7623(5) 0.1109(4) 0.028(2) Uani 1 1 d .
C25 C 0.7956(11) 0.7502(7) 0.0821(5) 0.046(3) Uani 1 1 d .
H25 H 0.7771 0.7407 0.0482 0.055 Uiso 1 1 calc R
C26 C 0.9128(10) 0.7526(6) 0.1045(6) 0.049(3) Uani 1 1 d .
H26 H 0.9744 0.7451 0.0858 0.059 Uiso 1 1 calc R
C27 C 0.9377(9) 0.7662(6) 0.1549(5) 0.040(3) Uani 1 1 d .
H27 H 1.0162 0.7666 0.1705 0.048 Uiso 1 1 calc R
C28 C 0.8474(9) 0.7791(5) 0.1814(4) 0.032(2) Uani 1 1 d .
H28 H 0.8658 0.7902 0.2150 0.038 Uiso 1 1 calc R
C29 C 0.7289(8) 0.7765(5) 0.1605(4) 0.025(2) Uani 1 1 d .
C30 C 0.6380(8) 0.7900(4) 0.1936(4) 0.022(2) Uani 1 1 d .
C31 C 0.1147(11) 1.0649(6) 0.4150(5) 0.040(3) Uani 1 1 d .
H31 H 0.1538 1.0250 0.4079 0.048 Uiso 1 1 calc R
C32 C -0.0038(10) 1.0616(6) 0.4157(5) 0.036(3) Uani 1 1 d .
H32 H -0.0435 1.0202 0.4087 0.044 Uiso 1 1 calc R
C33 C -0.0678(9) 1.1192(6) 0.4266(4) 0.031(2) Uani 1 1 d .
C34 C -0.0020(11) 1.1769(6) 0.4360(6) 0.048(3) Uani 1 1 d .
H34 H -0.0402 1.2171 0.4434 0.058 Uiso 1 1 calc R
C35 C 0.1219(10) 1.1784(6) 0.4350(5) 0.037(3) Uani 1 1 d .
H35 H 0.1636 1.2191 0.4420 0.045 Uiso 1 1 calc R
C36 C -0.3871(11) 1.1767(6) 0.4240(5) 0.042(3) Uani 1 1 d .
H36 H -0.4296 1.2176 0.4216 0.051 Uiso 1 1 calc R
C37 C -0.2615(12) 1.1786(6) 0.4250(6) 0.054(4) Uani 1 1 d .
H37 H -0.2229 1.2205 0.4238 0.065 Uiso 1 1 calc R
C38 C -0.1971(9) 1.1189(6) 0.4277(4) 0.032(2) Uani 1 1 d .
C39 C -0.2623(10) 1.0569(6) 0.4287(4) 0.036(3) Uani 1 1 d .
H39 H -0.2246 1.0146 0.4293 0.044 Uiso 1 1 calc R
C40 C -0.3814(10) 1.0619(6) 0.4287(5) 0.040(3) Uani 1 1 d .
H40 H -0.4229 1.0211 0.4305 0.048 Uiso 1 1 calc R
C41 C 0.5437(10) 0.6758(6) 0.2889(5) 0.040(3) Uani 1 1 d .
H41 H 0.6236 0.6754 0.2846 0.049 Uiso 1 1 calc R
C42 C 0.4847(10) 0.6138(5) 0.2872(5) 0.038(3) Uani 1 1 d .
H42 H 0.5245 0.5734 0.2817 0.046 Uiso 1 1 calc R
C43 C 0.3675(10) 0.6121(5) 0.2935(4) 0.033(2) Uani 1 1 d .
C44 C 0.3117(10) 0.6752(5) 0.3013(5) 0.041(3) Uani 1 1 d .
H44 H 0.2310 0.6773 0.3042 0.049 Uiso 1 1 calc R
C45 C 0.3826(11) 0.7348(6) 0.3044(5) 0.042(3) Uani 1 1 d U
H45 H 0.3482 0.7758 0.3125 0.051 Uiso 1 1 calc R
C46 C 0.7946(11) 0.9247(6) 0.2939(4) 0.038(3) Uani 1 1 d .
H46 H 0.8360 0.8838 0.2926 0.045 Uiso 1 1 calc R
C47 C 0.8574(9) 0.9865(5) 0.2926(5) 0.034(3) Uani 1 1 d .
H47 H 0.9388 0.9859 0.2912 0.041 Uiso 1 1 calc R
C48 C 0.7994(10) 1.0467(5) 0.2935(4) 0.028(2) Uani 1 1 d .
C49 C 0.6780(10) 1.0459(6) 0.2954(5) 0.042(3) Uani 1 1 d .
H49 H 0.6343 1.0863 0.2950 0.050 Uiso 1 1 calc R
C50 C 0.6216(10) 0.9795(6) 0.2982(5) 0.040(3) Uani 1 1 d U
H50 H 0.5407 0.9782 0.3009 0.049 Uiso 1 1 calc R
C51 C 0.3630(12) 0.6773(6) 0.1476(5) 0.042(3) Uani 1 1 d .
H51 H 0.4271 0.6850 0.1725 0.050 Uiso 1 1 calc R
C52 C 0.3006(13) 0.6175(7) 0.1501(5) 0.053(4) Uani 1 1 d .
H52 H 0.3231 0.5859 0.1754 0.064 Uiso 1 1 calc R
C53 C 0.2043(11) 0.6055(6) 0.1144(4) 0.037(3) Uani 1 1 d .
C54 C 0.1787(10) 0.6553(5) 0.0776(5) 0.035(3) Uani 1 1 d .
H54 H 0.1161 0.6485 0.0520 0.042 Uiso 1 1 calc R
C55 C 0.2433(10) 0.7129(6) 0.0787(4) 0.036(3) Uani 1 1 d .
H55 H 0.2211 0.7464 0.0548 0.043 Uiso 1 1 calc R
C56 C 0.0479(11) 0.4477(5) 0.1500(4) 0.036(3) Uani 1 1 d .
H56 H 0.0185 0.4307 0.1780 0.043 Uiso 1 1 calc R
C57 C 0.0970(10) 0.5125(5) 0.1522(5) 0.038(3) Uani 1 1 d .
H57 H 0.1002 0.5382 0.1813 0.045 Uiso 1 1 calc R
C58 C 0.1415(11) 0.5393(6) 0.1115(5) 0.040(3) Uani 1 1 d .
C59 C 0.1285(10) 0.5005(5) 0.0685(4) 0.031(2) Uani 1 1 d .
H59 H 0.1539 0.5174 0.0396 0.037 Uiso 1 1 calc R
C60 C 0.0768(9) 0.4354(5) 0.0688(4) 0.031(2) Uani 1 1 d .
H60 H 0.0671 0.4099 0.0395 0.037 Uiso 1 1 calc R
N1 N 0.1802(7) 1.1224(5) 0.4241(4) 0.031(2) Uani 1 1 d .
N2 N -0.4444(8) 1.1187(5) 0.4264(4) 0.031(2) Uani 1 1 d U
N3 N 0.4941(8) 0.7361(4) 0.2965(4) 0.035(2) Uani 1 1 d .
N4 N 0.6779(8) 0.9220(4) 0.2970(4) 0.032(2) Uani 1 1 d .
N5 N 0.3400(8) 0.7243(4) 0.1134(4) 0.032(2) Uani 1 1 d .
N6 N 0.0409(8) 0.4085(5) 0.1092(3) 0.031(2) Uani 1 1 d .
O1 O 0.3471(7) 1.1539(4) 0.3483(3) 0.0347(17) Uani 1 1 d .
O2 O 0.3495(6) 1.0466(4) 0.3688(2) 0.0283(16) Uani 1 1 d .
O3 O 0.1316(7) 0.9658(4) 0.3193(3) 0.044(2) Uani 1 1 d .
O4 O 0.2969(8) 0.9052(4) 0.3134(3) 0.050(2) Uani 1 1 d .
O5 O 0.1898(8) 0.9320(4) 0.2031(3) 0.0407(19) Uani 1 1 d .
O6 O 0.3050(6) 0.8639(4) 0.1285(3) 0.0319(17) Uani 1 1 d .
O7 O 0.2687(8) 0.9378(4) 0.0661(4) 0.050(2) Uani 1 1 d .
O8 O 0.3488(9) 0.6276(4) -0.0923(3) 0.053(2) Uani 1 1 d .
O9 O 0.2211(9) 0.6598(6) -0.0424(4) 0.062(3) Uani 1 1 d .
O10 O 0.3883(6) 0.7853(4) -0.0445(3) 0.0309(16) Uani 1 1 d .
O11 O 0.4003(6) 0.8184(3) 0.0335(3) 0.0232(15) Uani 1 1 d U
O12 O 0.5874(6) 0.7583(4) 0.0860(3) 0.0314(17) Uani 1 1 d .
O13 O 0.5258(6) 0.7959(4) 0.1772(3) 0.0292(16) Uani 1 1 d .
O14 O 0.6757(6) 0.7959(4) 0.2400(3) 0.0288(16) Uani 1 1 d .
O15 O 0.3782(7) 1.0526(4) 0.4820(3) 0.0385(19) Uani 1 1 d D
H15A H 0.4077 1.0347 0.5097 0.058 Uiso 1 1 d RD
H15B H 0.3225 1.0265 0.4687 0.058 Uiso 1 1 d RD
O16 O 0.7384(8) 0.7863(4) 0.3415(3) 0.050(2) Uani 1 1 d D
H16A H 0.6977 0.7924 0.3653 0.075 Uiso 1 1 d RD
H16B H 0.7773 0.7492 0.3473 0.075 Uiso 1 1 d RD
O17 O 0.5373(13) 0.8540(6) 0.3650(4) 0.085(4) Uani 1 1 d D
H17A H 0.4721 0.8724 0.3519 0.127 Uiso 1 1 d RD
H17B H 0.5669 0.8766 0.3904 0.127 Uiso 1 1 d RD
O18 O 0.4479(7) 0.8721(3) 0.2540(3) 0.0364(18) Uani 1 1 d D
H18A H 0.4016 0.8726 0.2767 0.055 Uiso 1 1 d RD
H18C H 0.4432 0.8356 0.2388 0.055 Uiso 1 1 d RD
O19 O 0.5726(15) 0.6370(7) -0.1159(6) 0.105(5) Uani 1 1 d D
H19A H 0.5325 0.6373 -0.1454 0.158 Uiso 1 1 d RD
H19B H 0.5999 0.5967 -0.1096 0.158 Uiso 1 1 d RD
Ni1 Ni 0.36610(10) 1.12136(6) 0.42468(5) 0.0249(3) Uani 1 1 d .
Ni2 Ni 0.44457(10) 0.81504(6) 0.10804(5) 0.0241(3) Uani 1 1 d .
Ni3 Ni 0.59157(11) 0.82728(6) 0.29743(5) 0.0301(3) Uani 1 1 d .
O20 O 0.0377(19) 0.7550(13) 0.3104(9) 0.169(9) Uani 1 1 d .

loop_
_atom_site_aniso_label
_atom_site_aniso_U_11
_atom_site_aniso_U_22
_atom_site_aniso_U_33
_atom_site_aniso_U_23
_atom_site_aniso_U_13
_atom_site_aniso_U_12
C1 0.011(5) 0.053(7) 0.037(6) 0.005(5) 0.005(4) 0.005(4)
C2 0.031(6) 0.025(5) 0.035(6) -0.006(4) 0.004(4) -0.005(4)
C3 0.017(5) 0.018(5) 0.036(6) -0.006(4) 0.006(4) -0.002(4)
C4 0.048(7) 0.027(6) 0.039(7) 0.005(5) 0.011(5) -0.007(5)
C5 0.071(9) 0.034(6) 0.032(7) 0.004(5) 0.013(6) 0.004(6)
C6 0.053(8) 0.044(7) 0.029(6) 0.008(5) 0.008(5) -0.001(6)
C7 0.032(6) 0.025(5) 0.039(6) -0.002(4) 0.008(4) 0.006(4)
C8 0.011(4) 0.024(5) 0.031(5) 0.002(4) 0.006(4) -0.001(4)
C9 0.027(6) 0.022(5) 0.046(7) -0.001(4) 0.008(5) -0.001(4)
C10 0.060(9) 0.051(8) 0.069(10) 0.001(7) 0.037(8) 0.008(7)
C11 0.050(5) 0.061(5) 0.071(6) 0.004(4) 0.011(4) 0.003(4)
C12 0.031(7) 0.064(9) 0.097(13) 0.025(8) -0.002(7) 0.000(7)
C13 0.034(7) 0.034(6) 0.051(7) 0.000(5) -0.001(5) 0.008(5)
C14 0.047(7) 0.031(6) 0.026(6) -0.008(4) 0.006(5) -0.014(5)
C15 0.023(5) 0.023(5) 0.043(7) -0.002(5) 0.013(5) 0.008(4)
C16 0.042(6) 0.021(5) 0.032(6) 0.002(4) 0.011(5) 0.002(5)
C17 0.043(7) 0.038(6) 0.032(6) -0.001(5) 0.004(5) 0.006(5)
C18 0.094(12) 0.027(7) 0.062(9) -0.020(6) -0.020(8) 0.011(7)
C19 0.113(14) 0.021(6) 0.047(8) 0.006(5) -0.025(8) 0.016(7)
C20 0.049(8) 0.031(6) 0.039(7) 0.004(5) -0.016(6) 0.011(5)
C21 0.028(6) 0.027(5) 0.030(6) -0.002(4) 0.010(4) 0.000(4)
C22 0.019(5) 0.029(6) 0.035(6) 0.005(4) 0.006(4) -0.010(4)
C23 0.055(9) 0.035(6) 0.031(7) -0.008(5) -0.009(6) -0.002(6)
C24 0.012(5) 0.021(5) 0.049(7) -0.006(4) -0.001(4) 0.000(4)
C25 0.027(7) 0.056(8) 0.058(8) -0.005(6) 0.013(5) 0.011(5)
C26 0.015(6) 0.048(7) 0.089(11) 0.011(7) 0.021(6) 0.006(5)
C27 0.010(5) 0.042(7) 0.069(9) 0.001(6) 0.005(5) 0.001(4)
C28 0.028(6) 0.018(5) 0.049(7) -0.002(4) -0.002(5) -0.001(4)
C29 0.014(5) 0.024(5) 0.037(6) -0.001(4) 0.002(4) 0.005(4)
C30 0.018(5) 0.004(4) 0.045(6) 0.003(4) 0.003(4) 0.000(3)
C31 0.036(7) 0.039(7) 0.049(7) -0.007(5) 0.021(5) -0.006(5)
C32 0.027(6) 0.031(6) 0.052(7) -0.007(5) 0.012(5) -0.007(5)
C33 0.016(5) 0.039(6) 0.037(6) 0.001(5) 0.001(4) 0.003(4)
C34 0.023(6) 0.031(6) 0.092(11) -0.008(6) 0.012(6) 0.004(5)
C35 0.021(6) 0.025(6) 0.067(8) -0.011(5) 0.012(5) -0.002(4)
C36 0.036(7) 0.019(5) 0.074(9) 0.004(5) 0.018(6) -0.004(5)
C37 0.027(6) 0.037(7) 0.105(12) -0.009(7) 0.029(7) -0.010(5)
C38 0.020(6) 0.038(6) 0.039(7) 0.004(5) 0.009(5) 0.005(4)
C39 0.030(6) 0.030(6) 0.048(7) -0.001(5) 0.003(5) -0.001(5)
C40 0.021(6) 0.037(7) 0.061(8) 0.001(5) 0.006(5) -0.005(5)
C41 0.022(6) 0.035(6) 0.064(8) 0.002(5) 0.008(5) -0.011(5)
C42 0.023(6) 0.019(5) 0.071(8) 0.009(5) 0.002(5) -0.002(4)
C43 0.032(6) 0.020(5) 0.045(7) -0.011(4) 0.002(5) -0.017(4)
C44 0.027(6) 0.016(5) 0.083(9) -0.003(5) 0.021(6) -0.003(4)
C45 0.039(5) 0.035(4) 0.055(5) -0.005(4) 0.014(4) -0.004(4)
C46 0.046(7) 0.022(5) 0.047(7) 0.004(5) 0.007(5) 0.001(5)
C47 0.009(5) 0.031(6) 0.064(8) -0.002(5) 0.009(4) -0.006(4)
C48 0.034(6) 0.018(5) 0.034(6) 0.000(4) 0.010(4) -0.007(4)
C49 0.023(6) 0.029(6) 0.075(9) -0.007(5) 0.010(5) -0.001(4)
C50 0.029(4) 0.040(4) 0.053(5) -0.002(4) 0.010(4) -0.002(4)
C51 0.043(7) 0.033(6) 0.045(7) 0.005(5) -0.007(5) -0.016(5)
C52 0.056(9) 0.045(8) 0.058(9) 0.012(6) 0.002(7) -0.019(6)
C53 0.042(7) 0.028(6) 0.041(7) -0.001(5) 0.010(5) -0.010(5)
C54 0.025(6) 0.023(5) 0.053(7) 0.002(5) -0.005(5) -0.001(4)
C55 0.032(6) 0.032(6) 0.043(7) 0.006(5) 0.006(5) 0.004(5)
C56 0.047(7) 0.024(5) 0.040(6) -0.003(5) 0.013(5) -0.009(5)
C57 0.038(6) 0.015(5) 0.064(8) -0.011(5) 0.018(6) -0.008(4)
C58 0.037(7) 0.044(7) 0.040(7) 0.015(5) 0.006(5) -0.006(5)
C59 0.033(6) 0.021(5) 0.040(6) 0.003(4) 0.007(4) -0.009(4)
C60 0.028(6) 0.031(6) 0.034(6) -0.006(4) 0.001(4) -0.012(4)
N1 0.014(4) 0.032(5) 0.048(6) -0.005(4) 0.010(4) -0.009(4)
N2 0.018(4) 0.039(4) 0.036(4) -0.003(3) 0.006(3) 0.003(3)
N3 0.027(5) 0.023(5) 0.054(6) -0.001(4) 0.003(4) -0.003(4)
N4 0.028(5) 0.015(4) 0.054(6) 0.002(4) 0.006(4) -0.003(3)
N5 0.025(5) 0.026(5) 0.044(5) -0.005(4) 0.003(4) -0.004(4)
N6 0.020(5) 0.028(5) 0.043(6) 0.000(4) 0.003(4) -0.007(4)
O1 0.032(4) 0.037(4) 0.035(4) -0.010(3) 0.004(3) 0.007(3)
O2 0.019(4) 0.038(4) 0.028(4) -0.001(3) 0.006(3) 0.001(3)
O3 0.030(5) 0.051(5) 0.052(5) 0.001(4) 0.013(4) -0.005(4)
O4 0.056(6) 0.032(5) 0.068(6) 0.013(4) 0.028(5) 0.017(4)
O5 0.065(6) 0.023(4) 0.034(4) -0.006(3) 0.005(4) -0.005(4)
O6 0.024(4) 0.026(4) 0.046(5) 0.000(3) 0.005(3) 0.005(3)
O7 0.053(6) 0.041(5) 0.063(6) 0.019(4) 0.032(5) 0.013(4)
O8 0.067(7) 0.040(5) 0.048(6) -0.011(4) -0.006(5) 0.017(4)
O9 0.043(6) 0.069(7) 0.074(7) -0.003(5) 0.005(5) -0.011(5)
O10 0.023(4) 0.030(4) 0.036(4) 0.005(3) -0.004(3) 0.002(3)
O11 0.025(3) 0.011(3) 0.033(3) -0.002(2) 0.006(3) -0.006(2)
O12 0.009(3) 0.034(4) 0.050(5) -0.006(3) -0.001(3) 0.005(3)
O13 0.019(4) 0.029(4) 0.039(4) 0.001(3) 0.004(3) -0.010(3)
O14 0.014(3) 0.030(4) 0.041(5) 0.002(3) 0.001(3) 0.004(3)
O15 0.035(5) 0.043(5) 0.037(4) 0.007(3) 0.005(3) 0.010(4)
O16 0.052(6) 0.041(5) 0.054(6) -0.005(4) -0.006(4) -0.004(4)
O17 0.125(11) 0.062(7) 0.076(8) -0.029(6) 0.047(7) -0.045(7)
O18 0.030(4) 0.018(4) 0.065(5) 0.000(3) 0.018(4) 0.000(3)
O19 0.130(13) 0.080(9) 0.107(11) -0.016(7) 0.022(9) 0.019(8)
Ni1 0.0143(6) 0.0271(7) 0.0338(7) -0.0046(5) 0.0051(5) -0.0026(5)
Ni2 0.0211(7) 0.0163(6) 0.0348(7) 0.0001(5) 0.0035(5) -0.0042(5)
Ni3 0.0309(8) 0.0186(6) 0.0416(8) -0.0005(5) 0.0083(6) -0.0089(5)
O20 0.107(15) 0.21(2) 0.19(2) -0.027(16) 0.024(14) 0.017(14)

loop_
_atom_type_symbol
_atom_type_description
_atom_type_scat_dispersion_real
_atom_type_scat_dispersion_imag
_atom_type_scat_source
C C 0.0033 0.0016 'International Tables Vol C Tables 4.2.6.8 and 6.1.1.4'
H H 0.0000 0.0000 'International Tables Vol C Tables 4.2.6.8 and 6.1.1.4'
N N 0.0061 0.0033 'International Tables Vol C Tables 4.2.6.8 and 6.1.1.4'
O O 0.0106 0.0060 'International Tables Vol C Tables 4.2.6.8 and 6.1.1.4'
Ni Ni 0.3393 1.1124 'International Tables Vol C Tables 4.2.6.8 and 6.1.1.4'

loop_
_geom_angle_atom_site_label_1
_geom_angle_atom_site_label_2
_geom_angle_atom_site_label_3
_geom_angle
_geom_angle_site_symmetry_1
_geom_angle_site_symmetry_3
O2 C1 O1 119.0(10) . .
O2 C1 C3 120.9(10) . .
O1 C1 C3 120.1(10) . .
O2 C1 Ni1 58.3(6) . .
O1 C1 Ni1 60.8(6) . .
C3 C1 Ni1 177.6(7) . .
O3 C2 O4 125.7(10) . .
O3 C2 C8 116.9(9) . .
O4 C2 C8 117.4(9) . .
C8 C3 C4 118.6(9) . .
C8 C3 C1 120.8(9) . .
C4 C3 C1 120.5(9) . .
C5 C4 C3 121.1(11) . .
C5 C4 H4 119.5 . .
C3 C4 H4 119.5 . .
C4 C5 C6 122.3(11) . .
C4 C5 H5 118.8 . .
C6 C5 H5 118.8 . .
C7 C6 C5 117.5(11) . .
C7 C6 H6 121.3 . .
C5 C6 H6 121.3 . .
C6 C7 C8 122.5(10) . .
C6 C7 O5 121.4(10) . .
C8 C7 O5 116.1(9) . .
C7 C8 C3 118.0(9) . .
C7 C8 C2 118.2(9) . .
C3 C8 C2 123.8(9) . .
C14 C9 C10 122.5(12) . .
C14 C9 O5 120.9(10) . .
C10 C9 O5 116.6(11) . .
C11 C10 C9 118.3(14) . .
C11 C10 H10 120.8 . .
C9 C10 H10 120.8 . .
C12 C11 C10 121.6(15) . .
C12 C11 H11 119.2 . .
C10 C11 H11 119.2 . .
C11 C12 C13 118.9(14) . .
C11 C12 H12 120.6 . .
C13 C12 H12 120.6 . .
C14 C13 C12 120.2(13) . .
C14 C13 H13 119.9 . .
C12 C13 H13 119.9 . .
C9 C14 C13 118.4(12) . .
C9 C14 C15 123.7(10) . .
C13 C14 C15 117.9(10) . .
O7 C15 O6 127.4(10) . .
O7 C15 C14 118.4(10) . .
O6 C15 C14 114.0(9) . .
C21 C16 C17 118.7(10) . .
C21 C16 C22 121.1(9) . .
C17 C16 C22 120.2(10) . .
C16 C17 C18 117.9(11) . .
C16 C17 C23 124.0(10) . .
C18 C17 C23 118.1(11) . .
C19 C18 C17 120.7(12) . .
C19 C18 H18 119.6 . .
C17 C18 H18 119.6 . .
C18 C19 C20 123.1(11) . .
C18 C19 H19 118.5 . .
C20 C19 H19 118.5 . .
C19 C20 C21 116.3(10) . .
C19 C20 H20 121.8 . .
C21 C20 H20 121.8 . .
C16 C21 C20 123.2(10) . .
C16 C21 O12 119.1(9) . .
C20 C21 O12 117.7(9) . .
O11 C22 O10 125.4(10) . .
O11 C22 C16 118.4(9) . .
O10 C22 C16 116.2(9) . .
O8 C23 O9 125.7(12) . .
O8 C23 C17 117.5(13) . .
O9 C23 C17 116.8(11) . .
C29 C24 C25 122.6(10) . .
C29 C24 O12 121.0(9) . .
C25 C24 O12 116.4(10) . .
C24 C25 C26 118.8(12) . .
C24 C25 H25 120.6 . .
C26 C25 H25 120.6 . .
C27 C26 C25 119.4(11) . .
C27 C26 H26 120.3 . .
C25 C26 H26 120.3 . .
C28 C27 C26 119.7(10) . .
C28 C27 H27 120.2 . .
C26 C27 H27 120.2 . .
C27 C28 C29 122.7(11) . .
C27 C28 H28 118.7 . .
C29 C28 H28 118.7 . .
C24 C29 C28 116.7(9) . .
C24 C29 C30 125.6(9) . .
C28 C29 C30 117.7(9) . .
O14 C30 O13 120.5(9) . .
O14 C30 C29 116.5(8) . .
O13 C30 C29 123.0(9) . .
N1 C31 C32 124.2(11) . .
N1 C31 H31 117.9 . .
C32 C31 H31 117.9 . .
C31 C32 C33 121.0(11) . .
C31 C32 H32 119.5 . .
C33 C32 H32 119.5 . .
C34 C33 C32 115.0(10) . .
C34 C33 C38 121.5(10) . .
C32 C33 C38 123.5(10) . .
C33 C34 C35 122.5(11) . .
C33 C34 H34 118.7 . .
C35 C34 H34 118.7 . .
N1 C35 C34 120.9(10) . .
N1 C35 H35 119.5 . .
C34 C35 H35 119.5 . .
N2 C36 C37 121.6(11) . .
N2 C36 H36 119.2 . .
C37 C36 H36 119.2 . .
C38 C37 C36 120.2(11) . .
C38 C37 H37 119.9 . .
C36 C37 H37 119.9 . .
C37 C38 C39 116.8(10) . .
C37 C38 C33 121.3(10) . .
C39 C38 C33 121.8(10) . .
C40 C39 C38 117.4(11) . .
C40 C39 H39 121.3 . .
C38 C39 H39 121.3 . .
N2 C40 C39 126.5(11) . .
N2 C40 H40 116.7 . .
C39 C40 H40 116.7 . .
N3 C41 C42 124.5(11) . .
N3 C41 H41 117.7 . .
C42 C41 H41 117.7 . .
C43 C42 C41 119.5(10) . .
C43 C42 H42 120.2 . .
C41 C42 H42 120.2 . .
C42 C43 C44 117.5(9) . .
C42 C43 C48 122.2(10) . 3_445
C44 C43 C48 120.2(10) . 3_445
C45 C44 C43 117.7(10) . .
C45 C44 H44 121.2 . .
C43 C44 H44 121.2 . .
N3 C45 C44 124.1(11) . .
N3 C45 H45 117.9 . .
C44 C45 H45 117.9 . .
N4 C46 C47 123.0(10) . .
N4 C46 H46 118.5 . .
C47 C46 H46 118.5 . .
C48 C47 C46 119.9(10) . .
C48 C47 H47 120.0 . .
C46 C47 H47 120.0 . .
C47 C48 C49 118.7(9) . .
C47 C48 C43 119.5(10) . 3
C49 C48 C43 121.8(10) . 3
C48 C49 C50 117.4(10) . .
C48 C49 H49 121.3 . .
C50 C49 H49 121.3 . .
N4 C50 C49 123.4(10) . .
N4 C50 H50 118.3 . .
C49 C50 H50 118.3 . .
N5 C51 C52 125.5(11) . .
N5 C51 H51 117.3 . .
C52 C51 H51 117.3 . .
C53 C52 C51 118.5(12) . .
C53 C52 H52 120.8 . .
C51 C52 H52 120.8 . .
C52 C53 C54 116.6(10) . .
C52 C53 C58 121.3(11) . .
C54 C53 C58 121.6(10) . .
C55 C54 C53 120.8(11) . .
C55 C54 H54 119.6 . .
C53 C54 H54 119.6 . .
C54 C55 N5 122.5(10) . .
C54 C55 H55 118.7 . .
N5 C55 H55 118.7 . .
N6 C56 C57 122.5(11) . .
N6 C56 H56 118.7 . .
C57 C56 H56 118.7 . .
C58 C57 C56 120.3(11) . .
C58 C57 H57 119.9 . .
C56 C57 H57 119.9 . .
C57 C58 C59 117.3(11) . .
C57 C58 C53 121.3(11) . .
C59 C58 C53 121.4(10) . .
C58 C59 C60 119.2(10) . .
C58 C59 H59 120.4 . .
C60 C59 H59 120.4 . .
N6 C60 C59 122.8(10) . .
N6 C60 H60 118.6 . .
C59 C60 H60 118.6 . .
C35 N1 C31 116.5(9) . .
C35 N1 Ni1 122.3(7) . .
C31 N1 Ni1 121.2(8) . .
C36 N2 C40 117.4(10) . .
C36 N2 Ni1 118.8(8) . 1_455
C40 N2 Ni1 123.8(8) . 1_455
C45 N3 C41 116.4(9) . .
C45 N3 Ni3 122.3(8) . .
C41 N3 Ni3 121.3(7) . .
C50 N4 C46 117.6(9) . .
C50 N4 Ni3 122.2(8) . .
C46 N4 Ni3 120.1(7) . .
C51 N5 C55 116.0(10) . .
C51 N5 Ni2 124.8(8) . .
C55 N5 Ni2 119.2(7) . .
C60 N6 C56 117.6(9) . .
C60 N6 Ni2 123.0(7) . 3_445
C56 N6 Ni2 118.4(7) . 3_445
C1 O1 Ni1 88.0(6) . .
C1 O2 Ni1 91.4(7) . .
C7 O5 C9 117.5(8) . .
C15 O6 Ni2 124.5(7) . .
C22 O10 Ni1 123.1(7) . 2_574
C22 O11 Ni2 131.0(7) . .
C21 O12 C24 119.3(7) . .
C21 O12 Ni2 113.7(6) . .
C24 O12 Ni2 123.3(6) . .
C30 O13 Ni2 129.7(7) . .
C30 O14 Ni3 130.8(6) . .
Ni1 O15 H15A 156.1 . .
Ni1 O15 H15B 96.1 . .
H15A O15 H15B 107.7 . .
Ni3 O16 H16A 84.5 . .
Ni3 O16 H16B 142.2 . .
H16A O16 H16B 107.7 . .
Ni3 O17 H17A 94.9 . .
Ni3 O17 H17B 135.6 . .
H17A O17 H17B 110.0 . .
Ni3 O18 H18A 96.3 . .
Ni3 O18 H18C 84.7 . .
H18A O18 H18C 111.3 . .
H19A O19 H19B 108.8 . .
O10 Ni1 O15 106.9(3) 2_575 .
O10 Ni1 O2 158.2(3) 2_575 .
O15 Ni1 O2 94.6(3) . .
O10 Ni1 N1 93.5(3) 2_575 .
O15 Ni1 N1 88.4(4) . .
O2 Ni1 N1 90.8(3) . .
O10 Ni1 N2 86.9(3) 2_575 1_655
O15 Ni1 N2 90.5(3) . 1_655
O2 Ni1 N2 89.3(3) . 1_655
N1 Ni1 N2 178.8(4) . 1_655
O10 Ni1 O1 97.0(3) 2_575 .
O15 Ni1 O1 156.1(3) . .
O2 Ni1 O1 61.5(3) . .
N1 Ni1 O1 91.5(4) . .
N2 Ni1 O1 89.6(3) 1_655 .
O10 Ni1 C1 128.2(4) 2_575 .
O15 Ni1 C1 124.9(4) . .
O2 Ni1 C1 30.3(3) . .
N1 Ni1 C1 90.4(4) . .
N2 Ni1 C1 90.2(3) 1_655 .
O1 Ni1 C1 31.2(3) . .
O6 Ni2 O13 96.3(3) . .
O6 Ni2 O11 99.6(3) . .
O13 Ni2 O11 164.1(3) . .
O6 Ni2 O12 177.0(3) . .
O13 Ni2 O12 84.0(3) . .
O11 Ni2 O12 80.0(3) . .
O6 Ni2 N6 90.7(3) . 3
O13 Ni2 N6 88.8(3) . 3
O11 Ni2 N6 92.4(3) . 3
O12 Ni2 N6 92.4(3) . 3
O6 Ni2 N5 84.7(3) . .
O13 Ni2 N5 88.2(3) . .
O11 Ni2 N5 91.9(3) . .
O12 Ni2 N5 92.3(3) . .
N6 Ni2 N5 174.2(4) 3 .
O14 Ni3 O18 96.3(3) . .
O14 Ni3 O16 84.1(3) . .
O18 Ni3 O16 177.7(3) . .
O14 Ni3 O17 168.5(5) . .
O18 Ni3 O17 95.0(5) . .
O16 Ni3 O17 84.5(5) . .
O14 Ni3 N3 92.2(3) . .
O18 Ni3 N3 88.9(3) . .
O16 Ni3 N3 93.4(4) . .
O17 Ni3 N3 90.2(4) . .
O14 Ni3 N4 89.5(3) . .
O18 Ni3 N4 87.4(3) . .
O16 Ni3 N4 90.4(3) . .
O17 Ni3 N4 88.9(4) . .
N3 Ni3 N4 176.0(4) . .

loop_
_geom_bond_atom_site_label_1
_geom_bond_atom_site_label_2
_geom_bond_distance
_geom_bond_site_symmetry_2
C1 O2 1.240(13) .
C1 O1 1.273(14) .
C1 C3 1.482(15) .
C1 Ni1 2.456(11) .
C2 O3 1.248(14) .
C2 O4 1.269(13) .
C2 C8 1.516(14) .
C3 C8 1.395(13) .
C3 C4 1.418(15) .
C4 C5 1.311(17) .
C4 H4 0.9300 .
C5 C6 1.385(17) .
C5 H5 0.9300 .
C6 C7 1.380(16) .
C6 H6 0.9300 .
C7 C8 1.386(15) .
C7 O5 1.397(13) .
C9 C14 1.360(16) .
C9 C10 1.372(18) .
C9 O5 1.413(14) .
C10 C11 1.38(2) .
C10 H10 0.9300 .
C11 C12 1.34(2) .
C11 H11 0.9300 .
C12 C13 1.43(2) .
C12 H12 0.9300 .
C13 C14 1.368(17) .
C13 H13 0.9300 .
C14 C15 1.513(16) .
C15 O7 1.210(13) .
C15 O6 1.258(13) .
C16 C21 1.342(15) .
C16 C17 1.401(16) .
C16 C22 1.552(14) .
C17 C18 1.414(18) .
C17 C23 1.518(17) .
C18 C19 1.31(2) .
C18 H18 0.9300 .
C19 C20 1.368(18) .
C19 H19 0.9300 .
C20 C21 1.397(15) .
C20 H20 0.9300 .
C21 O12 1.423(13) .
C22 O11 1.223(12) .
C22 O10 1.246(12) .
C23 O8 1.235(16) .
C23 O9 1.244(17) .
C24 C29 1.358(15) .
C24 C25 1.383(16) .
C24 O12 1.420(12) .
C25 C26 1.382(18) .
C25 H25 0.9300 .
C26 C27 1.377(19) .
C26 H26 0.9300 .
C27 C28 1.354(16) .
C27 H27 0.9300 .
C28 C29 1.383(14) .
C28 H28 0.9300 .
C29 C30 1.481(14) .
C30 O14 1.276(12) .
C30 O13 1.292(12) .
C31 N1 1.350(14) .
C31 C32 1.347(17) .
C31 H31 0.9300 .
C32 C33 1.392(16) .
C32 H32 0.9300 .
C33 C34 1.356(16) .
C33 C38 1.470(13) .
C34 C35 1.410(17) .
C34 H34 0.9300 .
C35 N1 1.332(14) .
C35 H35 0.9300 .
C36 N2 1.310(14) .
C36 C37 1.420(18) .
C36 H36 0.9300 .
C37 C38 1.372(17) .
C37 H37 0.9300 .
C38 C39 1.419(15) .
C39 C40 1.355(17) .
C39 H39 0.9300 .
C40 N2 1.315(15) .
C40 H40 0.9300 .
C41 N3 1.333(15) .
C41 C42 1.381(15) .
C41 H41 0.9300 .
C42 C43 1.363(16) .
C42 H42 0.9300 .
C43 C44 1.413(15) .
C43 C48 1.491(13) 3_445
C44 C45 1.410(15) .
C44 H44 0.9300 .
C45 N3 1.311(15) .
C45 H45 0.9300 .
C46 N4 1.338(16) .
C46 C47 1.402(15) .
C46 H46 0.9300 .
C47 C48 1.349(15) .
C47 H47 0.9300 .
C48 C49 1.385(16) .
C48 C43 1.491(13) 3
C49 C50 1.453(16) .
C49 H49 0.9300 .
C50 N4 1.293(15) .
C50 H50 0.9300 .
C51 N5 1.304(15) .
C51 C52 1.370(16) .
C51 H51 0.9300 .
C52 C53 1.373(19) .
C52 H52 0.9300 .
C53 C54 1.393(16) .
C53 C58 1.471(16) .
C54 C55 1.340(16) .
C54 H54 0.9300 .
C55 N5 1.357(15) .
C55 H55 0.9300 .
C56 N6 1.337(14) .
C56 C57 1.380(14) .
C56 H56 0.9300 .
C57 C58 1.377(16) .
C57 H57 0.9300 .
C58 C59 1.379(17) .
C59 C60 1.401(14) .
C59 H59 0.9300 .
C60 N6 1.327(14) .
C60 H60 0.9300 .
N1 Ni1 2.105(8) .
N2 Ni1 2.143(9) 1_455
N3 Ni3 2.093(9) .
N4 Ni3 2.094(8) .
N5 Ni2 2.148(9) .
N6 Ni2 2.123(9) 3_445
O1 Ni1 2.144(8) .
O2 Ni1 2.090(7) .
O6 Ni2 1.991(7) .
O10 Ni1 2.004(7) 2_574
O11 Ni2 2.010(7) .
O12 Ni2 2.115(7) .
O13 Ni2 2.000(7) .
O14 Ni3 2.028(7) .
O15 Ni1 2.042(8) .
O15 H15A 0.8500 .
O15 H15B 0.8500 .
O16 Ni3 2.067(9) .
O16 H16A 0.8502 .
O16 H16B 0.8499 .
O17 Ni3 2.077(11) .
O17 H17A 0.8528 .
O17 H17B 0.8455 .
O18 Ni3 2.064(8) .
O18 H18A 0.8632 .
O18 H18C 0.8208 .
O19 H19A 0.8610 .
O19 H19B 0.8529 .
Ni1 O10 2.004(7) 2_575
Ni1 N2 2.143(9) 1_655
Ni2 N6 2.123(9) 3
